data_7101764
loop_
_publ_author_name
'Han, Yuan'
'Huynh, Han Vinh'

_publ_section_title
;
 Preparation and characterization of the first pyrazole-based remote
 N-heterocyclic carbene complexes of palladium(II).
;
_journal_issue 10
_journal_name_full 'Chemical communications (Cambridge, England)'
_journal_page_first 1089
_journal_page_last 1091
_journal_paper_doi 10.1039/b615441g
_journal_year 2007
_chemical_formula_sum 'C34.5 H35 I2 N2 P Pd'
_chemical_formula_weight 868.82
_chemical_name_systematic
;
?
;
_space_group_IT_number 14
_symmetry_cell_setting monoclinic
_symmetry_space_group_name_Hall '-P 2ybc'
_symmetry_space_group_name_H-M 'P 1 21/c 1'
_atom_sites_solution_hydrogens geom
_atom_sites_solution_primary direct
_atom_sites_solution_secondary difmap
_audit_creation_method SHELXL-97
_cell_angle_alpha 90.00
_cell_angle_beta 95.719(1)
_cell_angle_gamma 90.00
_cell_formula_units_Z 4
_cell_length_a 9.3123(4)
_cell_length_b 16.8404(7)
_cell_length_c 21.6379(9)
_cell_measurement_reflns_used 2380
_cell_measurement_temperature 295(2)
_cell_measurement_theta_max 20.49
_cell_measurement_theta_min 2.25
_cell_volume 3376.4(2)
_computing_cell_refinement 'Bruker SMART'
_computing_data_collection 'Bruker SMART'
_computing_data_reduction 'Bruker SAINT'
_computing_molecular_graphics 'Bruker SHELXTL'
_computing_publication_material 'Bruker SHELXTL'
_computing_structure_refinement 'SHELXL-97 (Sheldrick, 1997)'
_computing_structure_solution 'SHELXS-97 (Sheldrick, 1990)'
_diffrn_ambient_temperature 295(2)
_diffrn_measured_fraction_theta_full 1.000
_diffrn_measured_fraction_theta_max 1.000
_diffrn_measurement_device_type 'CCD area detector'
_diffrn_measurement_method 'phi and omega scans'
_diffrn_radiation_monochromator graphite
_diffrn_radiation_source 'fine-focus sealed tube'
_diffrn_radiation_type MoK\a
_diffrn_radiation_wavelength 0.71073
_diffrn_reflns_av_R_equivalents 0.0657
_diffrn_reflns_av_sigmaI/netI 0.0681
_diffrn_reflns_limit_h_max 11
_diffrn_reflns_limit_h_min -10
_diffrn_reflns_limit_k_max 19
_diffrn_reflns_limit_k_min -20
_diffrn_reflns_limit_l_max 23
_diffrn_reflns_limit_l_min -25
_diffrn_reflns_number 19717
_diffrn_reflns_theta_full 25.00
_diffrn_reflns_theta_max 25.00
_diffrn_reflns_theta_min 1.54
_exptl_absorpt_coefficient_mu 2.451
_exptl_absorpt_correction_T_max 0.9526
_exptl_absorpt_correction_T_min 0.7254
_exptl_absorpt_correction_type 'Sadabs, (Sheldrick 2001)'
_exptl_crystal_colour Yellow
_exptl_crystal_density_diffrn 1.709
_exptl_crystal_density_meas 0
_exptl_crystal_density_method 'not measured'
_exptl_crystal_description 'Thin Plate'
_exptl_crystal_F_000 1692
_exptl_crystal_size_max 0.14
_exptl_crystal_size_mid 0.08
_exptl_crystal_size_min 0.02
_refine_diff_density_max 1.052
_refine_diff_density_min -0.996
_refine_diff_density_rms 0.144
_refine_ls_extinction_method none
_refine_ls_goodness_of_fit_ref 1.253
_refine_ls_hydrogen_treatment constr
_refine_ls_matrix_type full
_refine_ls_number_parameters 388
_refine_ls_number_reflns 5935
_refine_ls_number_restraints 42
_refine_ls_restrained_S_all 1.250
_refine_ls_R_factor_all 0.1018
_refine_ls_R_factor_gt 0.0789
_refine_ls_shift/su_max 0.001
_refine_ls_shift/su_mean 0.000
_refine_ls_structure_factor_coef Fsqd
_refine_ls_weighting_details 'calc w=1/[\s^2^(Fo^2^)+(0.0497P)^2^+8.3387P] where P=(Fo^2^+2Fc^2^)/3'
_refine_ls_weighting_scheme calc
_refine_ls_wR_factor_gt 0.1464
_refine_ls_wR_factor_ref 0.1548
_reflns_number_gt 4800
_reflns_number_total 5935
_reflns_threshold_expression >2sigma(I)
_cod_data_source_file b615441g.txt
_cod_data_source_block Complex4a
_cod_depositor_comments
;
The following automatic conversions were performed:
'_symmetry_cell_setting' value 'Monoclinic' changed to 'monoclinic'
according to '/home/saulius/struct/CIF-dictionaries/cif_core.dic'
dictionary named 'cif_core.dic' version 2.4.1 from 2010-06-29.

Automatic conversion script
Id: cif_fix_enum 1527 2010-12-29 10:47:43Z saulius 
;
_cod_original_sg_symbol_H-M P2(1)/c
_cod_original_formula_sum 'C34.50 H35 I2 N2 P Pd'
_cod_database_code 7101764

loop_
_symmetry_equiv_pos_as_xyz
'x, y, z'
'-x, y+1/2, -z+1/2'
'-x, -y, -z'
'x, -y-1/2, z-1/2'

loop_
_atom_site_label
_atom_site_type_symbol
_atom_site_fract_x
_atom_site_fract_y
_atom_site_fract_z
_atom_site_U_iso_or_equiv
_atom_site_adp_type
_atom_site_occupancy
_atom_site_symmetry_multiplicity
_atom_site_calc_flag
_atom_site_refinement_flags
_atom_site_disorder_assembly
_atom_site_disorder_group
Pd1 Pd 0.82605(8) 0.32191(4) 0.76713(3) 0.0304(2) Uani 1 1 d . . .
I1 I 0.89237(10) 0.41825(5) 0.86372(4) 0.0631(3) Uani 1 1 d . . .
I2 I 0.69675(8) 0.21989(4) 0.83710(3) 0.0521(2) Uani 1 1 d . . .
P1 P 0.9445(3) 0.40043(15) 0.70396(12) 0.0341(6) Uani 1 1 d . . .
N1 N 0.7603(9) 0.1433(5) 0.6326(4) 0.041(2) Uani 1 1 d . . .
N2 N 0.6360(9) 0.1849(5) 0.6195(4) 0.044(2) Uani 1 1 d . . .
C1 C 0.7683(10) 0.2477(6) 0.6961(4) 0.035(2) Uani 1 1 d . . .
C2 C 0.8429(11) 0.1821(6) 0.6783(4) 0.040(2) Uani 1 1 d . . .
C3 C 0.6406(11) 0.2488(6) 0.6585(5) 0.042(3) Uani 1 1 d . . .
C4 C 0.9896(11) 0.1520(7) 0.7014(5) 0.057(3) Uani 1 1 d . . .
H4A H 0.9856 0.0956 0.7074 0.085 Uiso 1 1 calc R . .
H4B H 1.0213 0.1773 0.7402 0.085 Uiso 1 1 calc R . .
H4C H 1.0561 0.1639 0.6715 0.085 Uiso 1 1 calc R . .
C5 C 0.5153(14) 0.3042(8) 0.6573(7) 0.083(5) Uani 1 1 d . . .
H5A H 0.4645 0.3046 0.6164 0.125 Uiso 1 1 calc R . .
H5B H 0.5493 0.3567 0.6679 0.125 Uiso 1 1 calc R . .
H5C H 0.4515 0.2868 0.6868 0.125 Uiso 1 1 calc R . .
C6 C 0.7911(13) 0.0705(6) 0.5982(5) 0.051(3) Uani 1 1 d . . .
H6A H 0.7007 0.0459 0.5823 0.061 Uiso 1 1 calc R . .
H6B H 0.8431 0.0333 0.6264 0.061 Uiso 1 1 calc R . .
C7 C 0.8778(15) 0.0873(8) 0.5454(6) 0.075(4) Uani 1 1 d . . .
H7A H 0.8186 0.1138 0.5129 0.112 Uiso 1 1 calc R . .
H7B H 0.9126 0.0382 0.5299 0.112 Uiso 1 1 calc R . .
H7C H 0.9583 0.1205 0.5595 0.112 Uiso 1 1 calc R . .
C8 C 0.5259(11) 0.1615(6) 0.5722(5) 0.043(3) Uani 1 1 d . . .
C9 C 0.5259(15) 0.1934(8) 0.5139(6) 0.071(4) Uani 1 1 d . . .
H9 H 0.5976 0.2288 0.5049 0.085 Uiso 1 1 calc R . .
C10 C 0.4183(18) 0.1720(10) 0.4690(6) 0.088(5) Uani 1 1 d . . .
H10 H 0.4185 0.1929 0.4292 0.105 Uiso 1 1 calc R . .
C11 C 0.3131(18) 0.1220(9) 0.4810(7) 0.086(5) Uani 1 1 d . . .
H11 H 0.2409 0.1087 0.4499 0.103 Uiso 1 1 calc R . .
C12 C 0.3116(14) 0.0904(9) 0.5388(8) 0.082(5) Uani 1 1 d . . .
H12 H 0.2396 0.0548 0.5472 0.098 Uiso 1 1 calc R . .
C13 C 0.4199(13) 0.1119(8) 0.5857(6) 0.065(4) Uani 1 1 d . . .
H13 H 0.4184 0.0922 0.6258 0.078 Uiso 1 1 calc R . .
C1A C 0.8628(12) 0.4973(6) 0.6857(5) 0.043(3) Uani 1 1 d . . .
C2A C 0.9134(14) 0.5462(7) 0.6397(6) 0.062(3) Uani 1 1 d . . .
H2A H 0.9875 0.5288 0.6172 0.074 Uiso 1 1 calc R . .
C3A C 0.8529(17) 0.6189(8) 0.6283(7) 0.082(5) Uani 1 1 d . . .
H3A H 0.8885 0.6521 0.5991 0.098 Uiso 1 1 calc R . .
C4A C 0.7393(16) 0.6436(8) 0.6597(7) 0.077(4) Uani 1 1 d . . .
H4A1 H 0.6981 0.6932 0.6515 0.092 Uiso 1 1 calc R . .
C5A C 0.6879(14) 0.5956(7) 0.7023(7) 0.069(4) Uani 1 1 d . . .
H5A1 H 0.6104 0.6124 0.7230 0.082 Uiso 1 1 calc R . .
C6A C 0.7486(11) 0.5215(7) 0.7158(5) 0.051(3) Uani 1 1 d . . .
H6A1 H 0.7118 0.4888 0.7451 0.061 Uiso 1 1 calc R . .
C1B C 1.1312(10) 0.4191(6) 0.7367(4) 0.032(2) Uani 1 1 d . . .
C2B C 1.2015(13) 0.3587(7) 0.7717(5) 0.053(3) Uani 1 1 d . . .
H2B H 1.1518 0.3122 0.7788 0.064 Uiso 1 1 calc R . .
C3B C 1.3417(12) 0.3663(8) 0.7957(5) 0.058(3) Uani 1 1 d . . .
H3B H 1.3900 0.3237 0.8157 0.070 Uiso 1 1 calc R . .
C4B C 1.4113(12) 0.4377(8) 0.7902(6) 0.061(3) Uani 1 1 d . . .
H4B1 H 1.5051 0.4446 0.8084 0.074 Uiso 1 1 calc R . .
C5B C 1.3415(13) 0.4986(8) 0.7576(7) 0.069(4) Uani 1 1 d . . .
H5B1 H 1.3894 0.5464 0.7531 0.082 Uiso 1 1 calc R . .
C6B C 1.2029(11) 0.4901(7) 0.7317(5) 0.049(3) Uani 1 1 d . . .
H6B1 H 1.1564 0.5323 0.7105 0.059 Uiso 1 1 calc R . .
C1C C 0.9679(12) 0.3611(6) 0.6264(5) 0.044(3) Uani 1 1 d . . .
C2C C 1.0894(13) 0.3196(7) 0.6142(5) 0.054(3) Uani 1 1 d . . .
H2C H 1.1663 0.3153 0.6450 0.065 Uiso 1 1 calc R . .
C3C C 1.0990(19) 0.2845(8) 0.5577(7) 0.084(5) Uani 1 1 d . . .
H3C H 1.1819 0.2567 0.5505 0.101 Uiso 1 1 calc R . .
C4C C 0.989(2) 0.2901(9) 0.5126(7) 0.086(5) Uani 1 1 d . . .
H4C1 H 0.9963 0.2654 0.4746 0.103 Uiso 1 1 calc R . .
C5C C 0.8664(18) 0.3318(9) 0.5219(6) 0.081(4) Uani 1 1 d . . .
H5C1 H 0.7916 0.3369 0.4903 0.097 Uiso 1 1 calc R . .
C6C C 0.8568(13) 0.3658(7) 0.5789(5) 0.058(3) Uani 1 1 d . . .
H6C H 0.7730 0.3930 0.5859 0.070 Uiso 1 1 calc R . .
C1S C 0.500(3) 0.4310(17) 0.4685(13) 0.097(12) Uani 0.50 1 d PGU A -1
H1SA H 0.5190 0.3940 0.4384 0.116 Uiso 0.50 1 calc PR A -1
C2S C 0.393(3) 0.4164(18) 0.5073(17) 0.138(17) Uani 0.50 1 d PGU A -1
H2SA H 0.3399 0.3697 0.5032 0.165 Uiso 0.50 1 calc PR A -1
C3S C 0.365(3) 0.472(3) 0.5523(15) 0.14(2) Uani 0.50 1 d PGU A -1
H3SA H 0.2936 0.4620 0.5783 0.163 Uiso 0.50 1 calc PR A -1
C4S C 0.445(4) 0.542(2) 0.5585(13) 0.143(17) Uani 0.50 1 d PGU A -1
H4SA H 0.4264 0.5786 0.5886 0.172 Uiso 0.50 1 calc PR A -1
C5S C 0.552(4) 0.5562(16) 0.5196(17) 0.121(16) Uani 0.50 1 d PGU A -1
H5SA H 0.6055 0.6030 0.5238 0.145 Uiso 0.50 1 calc PR A -1
C6S C 0.580(3) 0.501(2) 0.4746(15) 0.116(13) Uani 0.50 1 d PGU A -1
C7S C 0.696(5) 0.505(2) 0.436(2) 0.16(2) Uani 0.50 1 d PU A -1
H7SA H 0.7463 0.5545 0.4429 0.236 Uiso 0.50 1 calc PR A -1
H7SB H 0.6577 0.5016 0.3931 0.236 Uiso 0.50 1 calc PR A -1
H7SC H 0.7614 0.4618 0.4456 0.236 Uiso 0.50 1 calc PR A -1

loop_
_atom_site_aniso_label
_atom_site_aniso_U_11
_atom_site_aniso_U_22
_atom_site_aniso_U_33
_atom_site_aniso_U_23
_atom_site_aniso_U_13
_atom_site_aniso_U_12
Pd1 0.0311(4) 0.0326(4) 0.0271(4) -0.0036(3) 0.0008(3) -0.0033(3)
I1 0.0843(6) 0.0661(5) 0.0398(5) -0.0199(4) 0.0109(4) -0.0287(5)
I2 0.0594(5) 0.0490(4) 0.0486(5) 0.0066(3) 0.0100(4) -0.0143(4)
P1 0.0357(14) 0.0366(14) 0.0303(14) 0.0020(11) 0.0042(11) -0.0005(12)
N1 0.041(5) 0.030(4) 0.051(6) -0.011(4) -0.002(4) 0.003(4)
N2 0.049(5) 0.032(4) 0.049(6) -0.023(4) -0.009(4) 0.003(4)
C1 0.034(6) 0.038(5) 0.031(5) -0.015(4) -0.002(4) -0.004(5)
C2 0.052(6) 0.036(5) 0.032(6) -0.002(4) 0.008(5) -0.010(5)
C3 0.040(6) 0.048(6) 0.038(6) -0.013(5) 0.003(5) 0.010(5)
C4 0.040(6) 0.064(8) 0.063(8) -0.010(6) -0.010(6) 0.011(6)
C5 0.060(8) 0.102(11) 0.083(10) -0.049(9) -0.016(7) 0.037(8)
C6 0.059(7) 0.040(6) 0.056(7) -0.010(5) 0.016(6) -0.002(6)
C7 0.090(10) 0.065(9) 0.074(10) -0.028(7) 0.030(8) -0.002(8)
C8 0.045(6) 0.045(6) 0.036(6) -0.015(5) -0.006(5) -0.006(5)
C9 0.079(9) 0.073(9) 0.055(8) 0.011(7) -0.017(7) -0.026(7)
C10 0.121(13) 0.102(12) 0.035(8) -0.006(7) -0.020(8) -0.030(11)
C11 0.114(13) 0.070(9) 0.064(10) -0.016(8) -0.037(9) 0.000(9)
C12 0.055(8) 0.083(10) 0.104(13) -0.017(9) -0.014(8) -0.016(8)
C13 0.050(8) 0.081(9) 0.061(8) 0.006(7) -0.013(6) -0.003(7)
C1A 0.049(7) 0.042(6) 0.039(6) 0.005(5) 0.005(5) 0.000(5)
C2A 0.069(8) 0.059(8) 0.059(8) 0.015(6) 0.010(6) 0.005(7)
C3A 0.093(11) 0.070(9) 0.079(11) 0.038(8) -0.006(9) 0.006(9)
C4A 0.068(9) 0.056(8) 0.103(12) 0.010(8) -0.006(9) 0.027(8)
C5A 0.054(8) 0.056(8) 0.097(11) 0.015(7) 0.009(7) 0.009(7)
C6A 0.036(6) 0.056(7) 0.061(8) 0.010(6) 0.002(5) -0.004(6)
C1B 0.028(5) 0.045(6) 0.023(5) -0.005(4) 0.001(4) -0.004(5)
C2B 0.059(8) 0.056(7) 0.044(7) 0.009(6) 0.001(6) -0.002(6)
C3B 0.040(7) 0.073(9) 0.059(8) 0.009(6) -0.007(6) 0.013(6)
C4B 0.032(6) 0.088(10) 0.061(8) -0.016(7) -0.006(6) -0.017(7)
C5B 0.050(8) 0.058(8) 0.100(11) 0.008(8) 0.017(7) -0.012(7)
C6B 0.035(6) 0.054(7) 0.058(7) 0.009(6) 0.006(5) 0.002(5)
C1C 0.045(6) 0.052(7) 0.038(6) 0.000(5) 0.017(5) -0.004(5)
C2C 0.054(7) 0.061(7) 0.048(7) 0.006(6) 0.007(6) -0.012(6)
C3C 0.108(13) 0.077(10) 0.076(11) -0.025(8) 0.048(10) -0.014(9)
C4C 0.128(15) 0.091(12) 0.043(9) -0.015(8) 0.030(9) -0.046(11)
C5C 0.099(12) 0.102(12) 0.040(8) -0.008(8) -0.006(8) -0.029(10)
C6C 0.054(7) 0.073(8) 0.048(7) -0.002(6) 0.002(6) 0.000(7)
C1S 0.078(17) 0.10(2) 0.11(2) -0.008(15) 0.027(16) -0.023(15)
C2S 0.14(2) 0.15(2) 0.12(2) -0.010(18) 0.026(17) -0.033(17)
C3S 0.13(3) 0.13(3) 0.14(3) 0.019(18) 0.014(18) 0.012(18)
C4S 0.16(2) 0.14(2) 0.13(2) -0.018(18) 0.009(18) 0.021(18)
C5S 0.12(2) 0.11(2) 0.13(2) -0.008(17) -0.006(17) -0.008(17)
C6S 0.13(2) 0.095(18) 0.12(2) 0.022(16) 0.001(16) 0.008(16)
C7S 0.20(5) 0.06(2) 0.24(5) 0.04(3) 0.17(4) 0.03(3)

loop_
_atom_type_symbol
_atom_type_description
_atom_type_scat_dispersion_real
_atom_type_scat_dispersion_imag
_atom_type_scat_source
C C 0.0033 0.0016 'International Tables Vol C Tables 4.2.6.8 and 6.1.1.4'
H H 0.0000 0.0000 'International Tables Vol C Tables 4.2.6.8 and 6.1.1.4'
N N 0.0061 0.0033 'International Tables Vol C Tables 4.2.6.8 and 6.1.1.4'
P P 0.1023 0.0942 'International Tables Vol C Tables 4.2.6.8 and 6.1.1.4'
Pd Pd -0.9988 1.0072 'International Tables Vol C Tables 4.2.6.8 and 6.1.1.4'
I I -0.4742 1.8119 'International Tables Vol C Tables 4.2.6.8 and 6.1.1.4'

loop_
_geom_angle_atom_site_label_1
_geom_angle_atom_site_label_2
_geom_angle_atom_site_label_3
_geom_angle
C1 Pd1 P1 90.6(3)
C1 Pd1 I2 86.1(3)
P1 Pd1 I2 175.39(8)
C1 Pd1 I1 177.5(3)
P1 Pd1 I1 91.67(7)
I2 Pd1 I1 91.69(3)
C1A P1 C1C 102.1(5)
C1A P1 C1B 106.8(5)
C1C P1 C1B 102.7(5)
C1A P1 Pd1 115.7(4)
C1C P1 Pd1 116.7(3)
C1B P1 Pd1 111.5(3)
C2 N1 N2 108.3(8)
C2 N1 C6 129.9(9)
N2 N1 C6 121.7(8)
N1 N2 C3 107.7(7)
N1 N2 C8 122.9(8)
C3 N2 C8 129.4(9)
C3 C1 C2 106.0(8)
C3 C1 Pd1 126.5(7)
C2 C1 Pd1 127.4(7)
N1 C2 C1 108.9(9)
N1 C2 C4 120.9(9)
C1 C2 C4 130.2(9)
N2 C3 C1 109.1(9)
N2 C3 C5 120.4(9)
C1 C3 C5 130.4(9)
N1 C6 C7 112.1(9)
C13 C8 C9 120.7(10)
C13 C8 N2 120.2(10)
C9 C8 N2 119.0(10)
C8 C9 C10 118.8(13)
C11 C10 C9 121.6(14)
C10 C11 C12 120.1(13)
C11 C12 C13 119.4(14)
C8 C13 C12 119.4(13)
C6A C1A C2A 119.6(10)
C6A C1A P1 119.5(8)
C2A C1A P1 120.9(9)
C3A C2A C1A 119.5(13)
C2A C3A C4A 120.4(14)
C5A C4A C3A 119.9(12)
C4A C5A C6A 121.1(13)
C1A C6A C5A 119.3(12)
C6B C1B C2B 118.1(9)
C6B C1B P1 124.4(7)
C2B C1B P1 117.4(8)
C3B C2B C1B 121.3(11)
C2B C3B C4B 119.3(11)
C5B C4B C3B 119.7(10)
C6B C5B C4B 120.9(11)
C5B C6B C1B 120.4(10)
C2C C1C C6C 117.0(10)
C2C C1C P1 122.2(8)
C6C C1C P1 120.6(9)
C3C C2C C1C 121.2(12)
C4C C3C C2C 120.4(15)
C3C C4C C5C 120.9(14)
C6C C5C C4C 118.4(13)
C5C C6C C1C 122.2(13)
C2S C1S C6S 120.0
C1S C2S C3S 120.0
C2S C3S C4S 120.0
C3S C4S C5S 120.0
C6S C5S C4S 120.0
C5S C6S C1S 120.0
C5S C6S C7S 126(3)
C1S C6S C7S 114(3)

loop_
_geom_bond_atom_site_label_1
_geom_bond_atom_site_label_2
_geom_bond_distance
Pd1 C1 2.012(8)
Pd1 P1 2.266(3)
Pd1 I2 2.6564(10)
Pd1 I1 2.6691(10)
P1 C1A 1.826(10)
P1 C1C 1.837(10)
P1 C1B 1.838(9)
N1 C2 1.358(12)
N1 N2 1.358(11)
N1 C6 1.477(12)
N2 C3 1.366(12)
N2 C8 1.430(11)
C1 C3 1.373(13)
C1 C2 1.381(13)
C2 C4 1.495(14)
C3 C5 1.491(14)
C6 C7 1.489(16)
C8 C13 1.346(16)
C8 C9 1.372(16)
C9 C10 1.372(16)
C10 C11 1.34(2)
C11 C12 1.36(2)
C12 C13 1.406(16)
C1A C6A 1.364(15)
C1A C2A 1.409(15)
C2A C3A 1.360(17)
C3A C4A 1.38(2)
C4A C5A 1.349(19)
C5A C6A 1.389(15)
C1B C6B 1.378(14)
C1B C2B 1.392(14)
C2B C3B 1.363(15)
C3B C4B 1.376(16)
C4B C5B 1.372(17)
C5B C6B 1.362(15)
C1C C2C 1.377(15)
C1C C6C 1.386(15)
C2C C3C 1.369(17)
C3C C4C 1.35(2)
C4C C5C 1.37(2)
C5C C6C 1.371(17)
C1S C2S 1.3900
C1S C6S 1.3900
C2S C3S 1.3900
C3S C4S 1.3900
C4S C5S 1.3900
C5S C6S 1.3900
C6S C7S 1.43(4)
